data_7006206
loop_
_publ_author_name
'Mukhopadhyay, Suman'
'Lasri, Jamal'
'Janu\'ario Charmier, M. Ad\'ilia'
'Guedes da Silva, M. F\'atima C.'
'Pombeiro, Armando J. L.'

_publ_section_title
;
 Microwave synthesis of mono- and bis-tetrazolato complexes via
 1,3-dipolar cycloaddition of organonitriles with platinum(ii)-bound
 azides
;
_journal_issue 45
_journal_name_full 'Dalton Transactions'
_journal_page_first 5297
_journal_paper_doi 10.1039/b709959b
_journal_year 2007
_chemical_formula_moiety 'C50 H40 N8 P2 Pt'
_chemical_formula_sum 'C50 H40 N8 P2 Pt'
_chemical_formula_weight 1009.93
_chemical_name_systematic
;
?
;
_space_group_IT_number 2
_symmetry_cell_setting triclinic
_symmetry_space_group_name_Hall '-P 1'
_symmetry_space_group_name_H-M 'P -1'
_atom_sites_solution_hydrogens geom
_atom_sites_solution_primary direct
_atom_sites_solution_secondary difmap
_audit_creation_method SHELXL-97
_cell_angle_alpha 69.5140(10)
_cell_angle_beta 81.6740(10)
_cell_angle_gamma 83.3340(10)
_cell_formula_units_Z 1
_cell_length_a 8.45380(10)
_cell_length_b 11.6212(2)
_cell_length_c 11.9546(2)
_cell_measurement_reflns_used 4806
_cell_measurement_temperature 150(2)
_cell_measurement_theta_max 28.78
_cell_measurement_theta_min 2.44
_cell_volume 1085.87(3)
_computing_cell_refinement 'Bruker SMART'
_computing_data_collection 'Bruker SMART'
_computing_data_reduction 'Bruker SAINT'
_computing_structure_refinement 'SHELXL-97 (Sheldrick, 1997)'
_diffrn_ambient_temperature 150(2)
_diffrn_measured_fraction_theta_full 0.980
_diffrn_measured_fraction_theta_max 0.980
_diffrn_measurement_device_type 'CCD area detector'
_diffrn_measurement_method 'phi and omega scans'
_diffrn_radiation_monochromator graphite
_diffrn_radiation_source 'fine-focus sealed tube'
_diffrn_radiation_type MoK\a
_diffrn_radiation_wavelength 0.71069
_diffrn_reflns_av_R_equivalents 0.0390
_diffrn_reflns_av_sigmaI/netI 0.0529
_diffrn_reflns_limit_h_max 11
_diffrn_reflns_limit_h_min -11
_diffrn_reflns_limit_k_max 16
_diffrn_reflns_limit_k_min -16
_diffrn_reflns_limit_l_max 16
_diffrn_reflns_limit_l_min -16
_diffrn_reflns_number 18352
_diffrn_reflns_theta_full 29.57
_diffrn_reflns_theta_max 29.57
_diffrn_reflns_theta_min 2.88
_exptl_absorpt_coefficient_mu 3.350
_exptl_absorpt_correction_T_max 0.771
_exptl_absorpt_correction_T_min 0.718
_exptl_absorpt_correction_type multi-scan
_exptl_absorpt_process_details SADABS
_exptl_crystal_colour colourless
_exptl_crystal_density_diffrn 1.544
_exptl_crystal_density_method 'not measured'
_exptl_crystal_description plate
_exptl_crystal_F_000 504
_exptl_crystal_size_max 0.1
_exptl_crystal_size_mid 0.09
_exptl_crystal_size_min 0.08
_refine_diff_density_max 2.852
_refine_diff_density_min -2.681
_refine_diff_density_rms 0.184
_refine_ls_extinction_method none
_refine_ls_goodness_of_fit_ref 1.024
_refine_ls_hydrogen_treatment calc
_refine_ls_matrix_type full
_refine_ls_number_parameters 277
_refine_ls_number_reflns 5974
_refine_ls_number_restraints 0
_refine_ls_restrained_S_all 1.024
_refine_ls_R_factor_all 0.0429
_refine_ls_R_factor_gt 0.0224
_refine_ls_shift/su_max 0.001
_refine_ls_shift/su_mean 0.000
_refine_ls_structure_factor_coef Fsqd
_refine_ls_weighting_details 'calc w=1/[\s^2^(Fo^2^)+(0.0258P)^2^+0.0000P] where P=(Fo^2^+2Fc^2^)/3'
_refine_ls_weighting_scheme calc
_refine_ls_wR_factor_gt 0.0476
_refine_ls_wR_factor_ref 0.0512
_reflns_number_gt 5634
_reflns_number_total 5974
_reflns_threshold_expression >2sigma(I)
_cod_data_source_file b709959b.txt
_cod_data_source_block sm_c67
_cod_original_cell_volume 1085.88(3)
_cod_original_sg_symbol_H-M P-1
_cod_database_code 7006206

loop_
_symmetry_equiv_pos_as_xyz
'x, y, z'
'-x, -y, -z'

loop_
_atom_site_label
_atom_site_type_symbol
_atom_site_fract_x
_atom_site_fract_y
_atom_site_fract_z
_atom_site_U_iso_or_equiv
_atom_site_adp_type
_atom_site_occupancy
_atom_site_symmetry_multiplicity
_atom_site_calc_flag
_atom_site_refinement_flags
_atom_site_disorder_assembly
_atom_site_disorder_group
C1 C 0.4343(2) 0.7686(2) 0.64493(18) 0.0266(4) Uani 1 1 d . . .
C2 C 0.3569(2) 0.8248(2) 0.73382(19) 0.0283(5) Uani 1 1 d . . .
C7 C 0.2753(3) 0.7524(3) 0.8406(2) 0.0368(5) Uani 1 1 d . . .
H7 H 0.2703 0.6668 0.8563 0.044 Uiso 1 1 calc R . .
C6 C 0.2016(3) 0.8053(3) 0.9238(2) 0.0405(6) Uani 1 1 d . . .
H6 H 0.1459 0.7557 0.9964 0.049 Uiso 1 1 calc R . .
C5 C 0.2082(3) 0.9285(3) 0.9023(2) 0.0412(6) Uani 1 1 d . . .
H5 H 0.1567 0.9642 0.9597 0.049 Uiso 1 1 calc R . .
C4 C 0.2894(3) 1.0004(3) 0.7976(2) 0.0388(6) Uani 1 1 d . . .
H4 H 0.2951 1.0856 0.7834 0.047 Uiso 1 1 calc R . .
C3 C 0.3632(3) 0.9495(2) 0.7123(2) 0.0334(5) Uani 1 1 d . . .
H3 H 0.4178 0.9999 0.6395 0.040 Uiso 1 1 calc R . .
C101 C 0.7497(2) 0.2554(2) 0.66209(18) 0.0287(5) Uani 1 1 d . . .
C102 C 0.3098(3) 0.8522(3) 0.3327(2) 0.0399(6) Uani 1 1 d . . .
H102 H 0.4219 0.8610 0.3156 0.048 Uiso 1 1 calc R . .
C103 C 0.2082(3) 0.9477(3) 0.3520(3) 0.0513(7) Uani 1 1 d . . .
H103 H 0.2504 1.0213 0.3488 0.062 Uiso 1 1 calc R . .
C104 C 0.0449(3) 0.9348(3) 0.3760(3) 0.0525(8) Uani 1 1 d . . .
H104 H -0.0255 1.0002 0.3884 0.063 Uiso 1 1 calc R . .
C105 C -0.0155(3) 0.8292(3) 0.3821(3) 0.0511(8) Uani 1 1 d . . .
H105 H -0.1277 0.8209 0.4000 0.061 Uiso 1 1 calc R . .
C106 C 0.9152(3) 0.2665(3) 0.6377(2) 0.0401(6) Uani 1 1 d . . .
H106 H 0.9587 0.3394 0.6347 0.048 Uiso 1 1 calc R . .
C111 C 0.4572(2) 0.3128(2) 0.79577(18) 0.0274(5) Uani 1 1 d . . .
C112 C 0.5029(3) 0.7852(2) 0.1027(2) 0.0340(5) Uani 1 1 d . . .
H112 H 0.3947 0.8176 0.0974 0.041 Uiso 1 1 calc R . .
C113 C 0.6193(3) 0.8355(3) 0.0096(2) 0.0383(6) Uani 1 1 d . . .
H113 H 0.5910 0.9010 -0.0601 0.046 Uiso 1 1 calc R . .
C114 C 0.7778(3) 0.7899(3) 0.0187(2) 0.0411(6) Uani 1 1 d . . .
H114 H 0.8586 0.8254 -0.0442 0.049 Uiso 1 1 calc R . .
C115 C 0.8187(3) 0.6926(3) 0.1194(2) 0.0424(6) Uani 1 1 d . . .
H115 H 0.9272 0.6611 0.1247 0.051 Uiso 1 1 calc R . .
C116 C 0.2978(3) 0.3587(2) 0.7880(2) 0.0345(5) Uani 1 1 d . . .
H116 H 0.2692 0.4251 0.7191 0.041 Uiso 1 1 calc R . .
C121 C 0.7181(3) 0.4739(2) 0.7325(2) 0.0304(5) Uani 1 1 d . . .
C122 C 0.6840(3) 0.4762(3) 0.8499(2) 0.0394(6) Uani 1 1 d . . .
H122 H 0.6016 0.4293 0.9029 0.047 Uiso 1 1 calc R . .
C123 C 0.7696(4) 0.5461(3) 0.8892(3) 0.0522(7) Uani 1 1 d . . .
H123 H 0.7455 0.5475 0.9689 0.063 Uiso 1 1 calc R . .
C124 C 0.8897(4) 0.6139(3) 0.8132(3) 0.0530(8) Uani 1 1 d . . .
H124 H 0.9494 0.6607 0.8412 0.064 Uiso 1 1 calc R . .
C125 C 0.9239(3) 0.6143(3) 0.6969(3) 0.0487(7) Uani 1 1 d . . .
H125 H 1.0071 0.6612 0.6449 0.058 Uiso 1 1 calc R . .
C126 C 0.8365(3) 0.5462(3) 0.6557(2) 0.0388(6) Uani 1 1 d . . .
H126 H 0.8577 0.5488 0.5746 0.047 Uiso 1 1 calc R . .
N1 N 0.3933(2) 0.66322(19) 0.64120(16) 0.0286(4) Uani 1 1 d . . .
N11 N 0.4928(2) 0.64836(18) 0.54860(16) 0.0273(4) Uani 1 1 d . . .
N12 N 0.5886(2) 0.7390(2) 0.49902(17) 0.0334(4) Uani 1 1 d . . .
N13 N 0.5530(2) 0.8173(2) 0.55954(17) 0.0336(4) Uani 1 1 d . . .
P1 P 0.61008(6) 0.38295(6) 0.67621(5) 0.02548(12) Uani 1 1 d . . .
Pt1 Pt 0.5000 0.5000 0.5000 0.02397(4) Uani 1 2 d S . .

loop_
_atom_site_aniso_label
_atom_site_aniso_U_11
_atom_site_aniso_U_22
_atom_site_aniso_U_33
_atom_site_aniso_U_23
_atom_site_aniso_U_13
_atom_site_aniso_U_12
C1 0.0291(9) 0.0205(12) 0.0298(10) -0.0064(9) -0.0054(8) -0.0039(9)
C2 0.0271(9) 0.0264(13) 0.0323(10) -0.0103(10) -0.0047(8) -0.0033(9)
C7 0.0376(11) 0.0322(15) 0.0388(12) -0.0092(11) -0.0012(9) -0.0085(11)
C6 0.0356(11) 0.0466(18) 0.0375(12) -0.0125(12) 0.0029(9) -0.0092(11)
C5 0.0333(11) 0.053(2) 0.0442(13) -0.0274(13) -0.0031(10) 0.0025(12)
C4 0.0424(12) 0.0306(15) 0.0486(14) -0.0202(12) -0.0078(10) 0.0011(11)
C3 0.0376(11) 0.0280(14) 0.0355(11) -0.0116(10) -0.0026(9) -0.0049(10)
C101 0.0271(9) 0.0304(14) 0.0276(10) -0.0087(9) -0.0050(8) 0.0014(9)
C102 0.0305(11) 0.0369(16) 0.0553(15) -0.0197(13) -0.0075(10) 0.0011(11)
C103 0.0486(15) 0.0415(19) 0.0719(19) -0.0301(16) -0.0138(13) 0.0081(13)
C104 0.0447(14) 0.052(2) 0.0610(17) -0.0259(16) -0.0064(12) 0.0163(14)
C105 0.0303(11) 0.058(2) 0.0560(16) -0.0122(15) -0.0009(11) 0.0065(13)
C106 0.0290(10) 0.0410(17) 0.0450(13) -0.0081(12) -0.0032(9) -0.0038(11)
C111 0.0283(9) 0.0268(13) 0.0286(10) -0.0104(9) -0.0018(8) -0.0059(9)
C112 0.0334(11) 0.0338(15) 0.0330(11) -0.0076(10) -0.0063(9) -0.0042(10)
C113 0.0480(13) 0.0345(16) 0.0296(11) -0.0066(10) -0.0017(9) -0.0080(11)
C114 0.0442(13) 0.0422(18) 0.0354(12) -0.0139(12) 0.0111(10) -0.0140(12)
C115 0.0321(11) 0.0447(18) 0.0471(14) -0.0146(13) 0.0038(10) -0.0027(11)
C116 0.0308(10) 0.0314(15) 0.0368(11) -0.0071(10) -0.0015(9) -0.0024(10)
C121 0.0307(10) 0.0267(14) 0.0347(11) -0.0092(10) -0.0073(8) -0.0055(9)
C122 0.0461(13) 0.0379(17) 0.0373(12) -0.0146(11) -0.0022(10) -0.0121(12)
C123 0.0739(19) 0.048(2) 0.0456(15) -0.0225(14) -0.0108(13) -0.0194(16)
C124 0.0619(17) 0.046(2) 0.0632(18) -0.0246(16) -0.0185(14) -0.0199(15)
C125 0.0423(13) 0.0462(19) 0.0582(16) -0.0131(14) -0.0062(12) -0.0196(13)
C126 0.0393(12) 0.0397(17) 0.0392(12) -0.0122(12) -0.0049(10) -0.0124(11)
N1 0.0294(8) 0.0253(11) 0.0307(9) -0.0093(8) -0.0013(7) -0.0041(8)
N11 0.0280(8) 0.0217(11) 0.0319(9) -0.0080(8) -0.0046(7) -0.0029(8)
N12 0.0365(9) 0.0262(12) 0.0379(10) -0.0114(9) 0.0032(8) -0.0109(8)
N13 0.0368(9) 0.0271(12) 0.0385(10) -0.0127(9) 0.0011(8) -0.0099(9)
P1 0.0236(2) 0.0256(3) 0.0272(2) -0.0081(2) -0.00294(19) -0.0044(2)
Pt1 0.02398(6) 0.02146(8) 0.02685(6) -0.00803(5) -0.00275(4) -0.00373(4)

loop_
_atom_type_symbol
_atom_type_description
_atom_type_scat_dispersion_real
_atom_type_scat_dispersion_imag
_atom_type_scat_source
C C 0.0033 0.0016 'International Tables Vol C Tables 4.2.6.8 and 6.1.1.4'
H H 0.0000 0.0000 'International Tables Vol C Tables 4.2.6.8 and 6.1.1.4'
N N 0.0061 0.0033 'International Tables Vol C Tables 4.2.6.8 and 6.1.1.4'
P P 0.1023 0.0942 'International Tables Vol C Tables 4.2.6.8 and 6.1.1.4'
Pt Pt -1.7033 8.3905 'International Tables Vol C Tables 4.2.6.8 and 6.1.1.4'

loop_
_geom_angle_atom_site_label_1
_geom_angle_atom_site_label_2
_geom_angle_atom_site_label_3
_geom_angle
_geom_angle_site_symmetry_1
_geom_angle_site_symmetry_3
_geom_angle_publ_flag
N1 C1 N13 112.73(19) . . ?
N1 C1 C2 123.1(2) . . ?
N13 C1 C2 124.2(2) . . ?
C3 C2 C7 119.4(2) . . ?
C3 C2 C1 120.8(2) . . ?
C7 C2 C1 119.9(2) . . ?
C6 C7 C2 119.9(3) . . ?
C6 C7 H7 120.0 . . ?
C2 C7 H7 120.0 . . ?
C5 C6 C7 120.6(2) . . ?
C5 C6 H6 119.7 . . ?
C7 C6 H6 119.7 . . ?
C6 C5 C4 119.9(2) . . ?
C6 C5 H5 120.1 . . ?
C4 C5 H5 120.1 . . ?
C5 C4 C3 120.5(3) . . ?
C5 C4 H4 119.7 . . ?
C3 C4 H4 119.7 . . ?
C2 C3 C4 119.7(2) . . ?
C2 C3 H3 120.1 . . ?
C4 C3 H3 120.1 . . ?
C102 C101 C106 118.8(2) 2_666 . ?
C102 C101 P1 119.23(16) 2_666 . ?
C106 C101 P1 121.8(2) . . ?
C101 C102 C103 121.0(2) 2_666 . ?
C101 C102 H102 119.5 2_666 . ?
C103 C102 H102 119.5 . . ?
C104 C103 C102 119.3(3) . . ?
C104 C103 H103 120.4 . . ?
C102 C103 H103 120.4 . . ?
C105 C104 C103 120.5(3) . . ?
C105 C104 H104 119.8 . . ?
C103 C104 H104 119.8 . . ?
C104 C105 C106 120.7(3) . 2_666 ?
C104 C105 H105 119.7 . . ?
C106 C105 H105 119.7 2_666 . ?
C105 C106 C101 119.8(3) 2_666 . ?
C105 C106 H106 120.1 2_666 . ?
C101 C106 H106 120.1 . . ?
C116 C111 C112 119.3(2) . 2_666 ?
C116 C111 P1 119.81(17) . . ?
C112 C111 P1 120.86(16) 2_666 . ?
C113 C112 C111 120.6(2) . 2_666 ?
C113 C112 H112 119.7 . . ?
C111 C112 H112 119.7 2_666 . ?
C112 C113 C114 119.5(2) . . ?
C112 C113 H113 120.2 . . ?
C114 C113 H113 120.2 . . ?
C113 C114 C115 120.3(2) . . ?
C113 C114 H114 119.9 . . ?
C115 C114 H114 119.9 . . ?
C116 C115 C114 120.3(2) 2_666 . ?
C116 C115 H115 119.9 2_666 . ?
C114 C115 H115 119.9 . . ?
C115 C116 C111 120.0(2) 2_666 . ?
C115 C116 H116 120.0 2_666 . ?
C111 C116 H116 120.0 . . ?
C126 C121 C122 118.7(2) . . ?
C126 C121 P1 119.03(17) . . ?
C122 C121 P1 122.30(19) . . ?
C123 C122 C121 120.4(3) . . ?
C123 C122 H122 119.8 . . ?
C121 C122 H122 119.8 . . ?
C124 C123 C122 120.1(3) . . ?
C124 C123 H123 119.9 . . ?
C122 C123 H123 119.9 . . ?
C125 C124 C123 120.5(3) . . ?
C125 C124 H124 119.8 . . ?
C123 C124 H124 119.8 . . ?
C124 C125 C126 119.9(3) . . ?
C124 C125 H125 120.1 . . ?
C126 C125 H125 120.1 . . ?
C125 C126 C121 120.4(2) . . ?
C125 C126 H126 119.8 . . ?
C121 C126 H126 119.8 . . ?
C1 N1 N11 102.47(18) . . ?
N12 N11 N1 112.22(19) . . ?
N12 N11 Pt1 124.94(14) . . ?
N1 N11 Pt1 122.75(16) . . ?
N11 N12 N13 107.36(18) . . ?
N12 N13 C1 105.21(19) . . ?
C111 P1 C121 106.32(10) . . ?
C111 P1 C101 105.20(11) . . ?
C121 P1 C101 106.36(10) . . ?
C111 P1 Pt1 111.60(7) . . ?
C121 P1 Pt1 112.61(8) . . ?
C101 P1 Pt1 114.14(7) . . ?
N11 Pt1 N11 180.0 . 2_666 ?
N11 Pt1 P1 89.11(5) . . ?
N11 Pt1 P1 90.89(5) 2_666 . ?
N11 Pt1 P1 90.89(5) . 2_666 ?
N11 Pt1 P1 89.11(5) 2_666 2_666 ?
P1 Pt1 P1 180.000(1) . 2_666 ?

loop_
_geom_bond_atom_site_label_1
_geom_bond_atom_site_label_2
_geom_bond_distance
_geom_bond_site_symmetry_2
_geom_bond_publ_flag
C1 N1 1.327(3) . ?
C1 N13 1.342(3) . ?
C1 C2 1.473(3) . ?
C2 C3 1.386(4) . ?
C2 C7 1.393(3) . ?
C7 C6 1.384(3) . ?
C7 H7 0.9500 . ?
C6 C5 1.370(4) . ?
C6 H6 0.9500 . ?
C5 C4 1.374(4) . ?
C5 H5 0.9500 . ?
C4 C3 1.390(3) . ?
C4 H4 0.9500 . ?
C3 H3 0.9500 . ?
C101 C102 1.379(4) 2_666 ?
C101 C106 1.399(3) . ?
C101 P1 1.825(2) . ?
C102 C101 1.379(4) 2_666 ?
C102 C103 1.387(4) . ?
C102 H102 0.9500 . ?
C103 C104 1.384(4) . ?
C103 H103 0.9500 . ?
C104 C105 1.358(5) . ?
C104 H104 0.9500 . ?
C105 C106 1.385(4) 2_666 ?
C105 H105 0.9500 . ?
C106 C105 1.385(4) 2_666 ?
C106 H106 0.9500 . ?
C111 C116 1.395(3) . ?
C111 C112 1.395(3) 2_666 ?
C111 P1 1.809(2) . ?
C112 C113 1.382(3) . ?
C112 C111 1.395(3) 2_666 ?
C112 H112 0.9500 . ?
C113 C114 1.387(4) . ?
C113 H113 0.9500 . ?
C114 C115 1.387(4) . ?
C114 H114 0.9500 . ?
C115 C116 1.381(3) 2_666 ?
C115 H115 0.9500 . ?
C116 C115 1.381(3) 2_666 ?
C116 H116 0.9500 . ?
C121 C126 1.393(3) . ?
C121 C122 1.400(3) . ?
C121 P1 1.818(2) . ?
C122 C123 1.381(4) . ?
C122 H122 0.9500 . ?
C123 C124 1.376(4) . ?
C123 H123 0.9500 . ?
C124 C125 1.377(4) . ?
C124 H124 0.9500 . ?
C125 C126 1.390(4) . ?
C125 H125 0.9500 . ?
C126 H126 0.9500 . ?
N1 N11 1.339(2) . ?
N11 N12 1.318(3) . ?
N11 Pt1 1.9951(19) . ?
N12 N13 1.333(3) . ?
P1 Pt1 2.3284(5) . ?
Pt1 N11 1.9951(19) 2_666 ?
Pt1 P1 2.3284(5) 2_666 ?
